data_4038692
loop_
_publ_author_name
'Rowlands, Gareth J.'
'Severinsen, Rebecca J.'
'Buchanan, Jenna K.'
'Shaffer, Karl J.'
'Jameson, Heather T.'
'Thennakoon, Nishani'
'Leito, Ivo'
'L\~okov, M\"art'
'K\"utt, Agnes'
'Vianello, Robert'
'Despotovi\'c, Ines'
'Radi\'c, Nena'
'Plieger, Paul G.'

_publ_section_title
;
 Synthesis and Basicity Studies of Quinolino[7,8-h]quinoline Derivatives
;
_journal_name_full 'The Journal of Organic Chemistry'
_journal_paper_doi 10.1021/acs.joc.0c01428
_journal_year 2020
_chemical_formula_moiety 'C26 H16 N4'
_chemical_formula_sum 'C26 H16 N4'
_chemical_formula_weight 384.43
_space_group_crystal_system orthorhombic
_space_group_IT_number 56
_space_group_name_Hall '-P 2bc 2ab'
_space_group_name_H-M_alt 'P b n b'
_atom_sites_solution_hydrogens geom
_atom_sites_solution_primary iterative
_audit_creation_date 2015-10-13
_audit_creation_method
;
Olex2 1.2-alpha
(compiled 2015.01.12 svn.r3133 for OlexSys, GUI svn.r4987)
;
_cell_angle_alpha 90
_cell_angle_beta 90
_cell_angle_gamma 90
_cell_formula_units_Z 4
_cell_length_a 7.7745(4)
_cell_length_b 14.5862(7)
_cell_length_c 16.6756(12)
_cell_measurement_reflns_used 3365
_cell_measurement_temperature 163
_cell_measurement_theta_max 70.2
_cell_measurement_theta_min 6.6
_cell_volume 1891.02(19)
_computing_cell_refinement
;
CrystalClear-SM Expert 2.0 rc14 (Rigaku, 2009)
;
_computing_data_collection
;
CrystalClear-SM Expert 2.0 rc14 (Rigaku, 2009)
;
_computing_data_reduction
;
CrystalClear-SM Expert 2.0 rc14 (Rigaku, 2009)
;
_computing_molecular_graphics 'Olex2 (Dolomanov et al., 2009)'
_computing_publication_material 'Olex2 (Dolomanov et al., 2009)'
_computing_structure_refinement 'ShelXL (Sheldrick, 2008)'
_computing_structure_solution
;
Superflip (Palatinus & Chapuis, 2007;Palatinus & van der Lee, 2008;
Palatinus et al., 2012)
;
_diffrn_ambient_temperature 163
_diffrn_detector RX
_diffrn_detector_area_resol_mean 10.0000
_diffrn_measured_fraction_theta_full 0.991
_diffrn_measured_fraction_theta_max 0.991
_diffrn_measurement_details
;
scan:
	Number of images: 72
	           Slice: 20.0000 - 200.0000
	     Image width: 2.5000
	        Exp time: 120.0000
	   Rotation axis: Omega
	           Omega: 0.0000
	             Chi: 54.0000
	             Phi: 180.0000
	             XTD: 127.4000
	          2theta: 0.0000
scan:
	Number of images: 68
	           Slice: 21.0000 - 191.0000
	     Image width: 2.5000
	        Exp time: 120.0000
	   Rotation axis: Omega
	           Omega: 0.0000
	             Chi: 54.0000
	             Phi: 0.0000
	             XTD: 127.4000
	          2theta: 0.0000
scan:
	Number of images: 56
	           Slice: 55.0000 - 195.0000
	     Image width: 2.5000
	        Exp time: 120.0000
	   Rotation axis: Omega
	           Omega: 0.0000
	             Chi: 0.0000
	             Phi: 0.0000
	             XTD: 127.4000
	          2theta: 0.0000
scan:
	Number of images: 42
	           Slice: 46.0000 - 151.0000
	     Image width: 2.5000
	        Exp time: 120.0000
	   Rotation axis: Omega
	           Omega: 0.0000
	             Chi: 54.0000
	             Phi: 270.0000
	             XTD: 127.4000
	          2theta: 0.0000
;
_diffrn_measurement_device
;
Crystal Goniometer
;
_diffrn_measurement_device_type
;
Rigaku RAXIS conversion
;
_diffrn_measurement_method 'profile data from \w-scans'
_diffrn_measurement_specimen_support Loop
_diffrn_orient_matrix_type FS_PROCESS
_diffrn_orient_matrix_UB_11 -0.039794
_diffrn_orient_matrix_UB_12 0.003191
_diffrn_orient_matrix_UB_13 -0.056957
_diffrn_orient_matrix_UB_21 0.018243
_diffrn_orient_matrix_UB_22 -0.067555
_diffrn_orient_matrix_UB_23 -0.005667
_diffrn_orient_matrix_UB_31 -0.120947
_diffrn_orient_matrix_UB_32 -0.011240
_diffrn_orient_matrix_UB_33 0.017886
_diffrn_radiation_monochromator Confocal
_diffrn_radiation_type CuK\a
_diffrn_radiation_wavelength 1.54187
_diffrn_reflns_av_R_equivalents 0.0850
_diffrn_reflns_av_unetI/netI 0.0873
_diffrn_reflns_Laue_measured_fraction_full 0.991
_diffrn_reflns_Laue_measured_fraction_max 0.991
_diffrn_reflns_limit_h_max 9
_diffrn_reflns_limit_h_min -7
_diffrn_reflns_limit_k_max 15
_diffrn_reflns_limit_k_min -17
_diffrn_reflns_limit_l_max 19
_diffrn_reflns_limit_l_min -19
_diffrn_reflns_number 12559
_diffrn_reflns_point_group_measured_fraction_full 0.991
_diffrn_reflns_point_group_measured_fraction_max 0.991
_diffrn_reflns_theta_full 65.052
_diffrn_reflns_theta_max 65.052
_diffrn_reflns_theta_min 6.625
_diffrn_source 'Rotating Anode'
_diffrn_source_current 40.0
_diffrn_source_power 2.0
_diffrn_source_voltage 50.0
_exptl_absorpt_coefficient_mu 0.643
_exptl_absorpt_correction_T_max 1.000
_exptl_absorpt_correction_T_min 0.843
_exptl_absorpt_correction_type multi-scan
_exptl_absorpt_process_details '(ABSCOR; Higashi, 1995)'
_exptl_crystal_colour Colorless
_exptl_crystal_density_diffrn 1.350
_exptl_crystal_description Platelet
_exptl_crystal_F_000 800
_exptl_crystal_size_max 0.15
_exptl_crystal_size_mid 0.1
_exptl_crystal_size_min 0.05
_refine_diff_density_max 0.229
_refine_diff_density_min -0.288
_refine_diff_density_rms 0.058
_refine_ls_extinction_method none
_refine_ls_goodness_of_fit_ref 0.971
_refine_ls_hydrogen_treatment constr
_refine_ls_matrix_type full
_refine_ls_number_parameters 137
_refine_ls_number_reflns 1604
_refine_ls_number_restraints 0
_refine_ls_restrained_S_all 0.971
_refine_ls_R_factor_all 0.1226
_refine_ls_R_factor_gt 0.0625
_refine_ls_shift/su_max 0.000
_refine_ls_shift/su_mean 0.000
_refine_ls_structure_factor_coef Fsqd
_refine_ls_weighting_details 'w=1/[\s^2^(Fo^2^)+(0.0826P)^2^] where P=(Fo^2^+2Fc^2^)/3'
_refine_ls_weighting_scheme calc
_refine_ls_wR_factor_gt 0.1343
_refine_ls_wR_factor_ref 0.1764
_reflns_Friedel_coverage 0.000
_reflns_number_gt 820
_reflns_number_total 1604
_reflns_threshold_expression 'I > 2\s(I)'
_cod_data_source_file jo0c01428_si_002.cif
_cod_data_source_block 29
_cod_depositor_comments
;
The following automatic conversions were performed:

data item '_exptl_absorpt_correction_type' value 'Multi-scan' was
changed to 'multi-scan' in accordance with the
/home/data/users/saulius/crontab/automatic-downloads/rss-feeds/ACS/lib/dictionaries/cif_core.dic
dictionary named 'cif_core.dic' version 2.4.2 last updated on
2011-04-26.

Automatic conversion script
Id: cif_fix_values 7556 2019-12-06 15:28:31Z antanas 
;
_cod_database_code 4038692
_shelx_space_group_comment
;
The symmetry employed for this shelxl refinement is uniquely defined
by the following loop, which should always be used as a source of
symmetry information in preference to the above space-group names.
They are only intended as comments.
;
_olex2_refinement_description
;
1. Fixed Uiso
 At 1.2 times of:
  All C(H) groups
2.a Aromatic/amide H refined with riding coordinates:
 C2(H2), C3(H3), C5(H5), C6(H6), C42(H42), C43(H43), C45(H45), C46(H46)
;
_shelx_shelxl_version_number 2014/7
_olex2_submission_special_instructions 'No special instructions were received'

loop_
_space_group_symop_operation_xyz
'x, y, z'
'-x, -y+1/2, z+1/2'
'x+1/2, -y+1/2, -z'
'-x+1/2, y, -z+1/2'
'-x, -y, -z'
'x, y-1/2, -z-1/2'
'-x-1/2, y-1/2, z'
'x-1/2, -y, z-1/2'

loop_
_atom_site_label
_atom_site_type_symbol
_atom_site_fract_x
_atom_site_fract_y
_atom_site_fract_z
_atom_site_U_iso_or_equiv
_atom_site_adp_type
_atom_site_occupancy
_atom_site_site_symmetry_order
_atom_site_calc_flag
_atom_site_refinement_flags_posn
_atom_site_refinement_flags_adp
_atom_site_refinement_flags_occupancy
_atom_site_disorder_assembly
_atom_site_disorder_group
N1 N -0.0825(4) 0.57790(18) 0.27588(14) 0.0475(8) Uani 1 1 d . . . . .
N2 N 0.5050(4) 0.34157(19) 0.52890(15) 0.0516(9) Uani 1 1 d . . . . .
C2 C 0.0460(5) 0.6187(2) 0.31374(19) 0.0538(11) Uani 1 1 d . . . . .
H2 H 0.0614 0.6812 0.3050 0.065 Uiso 1 1 calc R . . . .
C3 C 0.1595(4) 0.5752(2) 0.36552(18) 0.0493(10) Uani 1 1 d . . . . .
H3 H 0.2429 0.6084 0.3930 0.059 Uiso 1 1 calc R . . . .
C4 C 0.1460(4) 0.4818(2) 0.37540(16) 0.0417(9) Uani 1 1 d . . . . .
C5 C -0.0083(4) 0.3376(2) 0.34152(16) 0.0409(9) Uani 1 1 d . . . . .
H5 H 0.0632 0.3042 0.3754 0.049 Uiso 1 1 calc R . . . .
C6 C -0.1302(4) 0.2939(2) 0.29810(16) 0.0400(9) Uani 1 1 d . . . . .
H6 H -0.1362 0.2302 0.2995 0.048 Uiso 1 1 calc R . . . .
C15 C -0.2500 0.4401(3) 0.2500 0.0349(12) Uani 1 2 d S T P . .
C16 C -0.2500 0.3439(3) 0.2500 0.0373(12) Uani 1 2 d S T P . .
C17 C -0.1082(4) 0.4864(2) 0.28874(16) 0.0397(9) Uani 1 1 d . . . . .
C18 C 0.0110(4) 0.4340(2) 0.33556(16) 0.0379(9) Uani 1 1 d . . . . .
C41 C 0.2706(4) 0.4318(2) 0.42761(17) 0.0411(9) Uani 1 1 d . . . . .
C42 C 0.2716(4) 0.4466(2) 0.51071(18) 0.0498(10) Uani 1 1 d . . . . .
H42 H 0.1937 0.4870 0.5340 0.060 Uiso 1 1 calc R . . . .
C43 C 0.3889(5) 0.4007(2) 0.55731(19) 0.0517(10) Uani 1 1 d . . . . .
H43 H 0.3874 0.4114 0.6123 0.062 Uiso 1 1 calc R . . . .
C45 C 0.5048(4) 0.3274(2) 0.44968(19) 0.0530(10) Uani 1 1 d . . . . .
H45 H 0.5843 0.2865 0.4283 0.064 Uiso 1 1 calc R . . . .
C46 C 0.3909(5) 0.3712(2) 0.39774(19) 0.0504(10) Uani 1 1 d . . . . .
H46 H 0.3960 0.3596 0.3429 0.060 Uiso 1 1 calc R . . . .

loop_
_atom_site_aniso_label
_atom_site_aniso_U_11
_atom_site_aniso_U_22
_atom_site_aniso_U_33
_atom_site_aniso_U_23
_atom_site_aniso_U_13
_atom_site_aniso_U_12
N1 0.063(2) 0.0305(18) 0.0492(16) 0.0024(13) -0.0126(14) -0.0050(16)
N2 0.063(2) 0.043(2) 0.0485(17) 0.0079(14) -0.0093(16) -0.0028(17)
C2 0.063(3) 0.038(2) 0.061(2) 0.0006(17) -0.026(2) -0.003(2)
C3 0.056(3) 0.037(2) 0.055(2) -0.0041(16) -0.0170(19) -0.0032(19)
C4 0.052(2) 0.038(2) 0.0355(17) -0.0010(14) -0.0064(16) 0.0056(18)
C5 0.050(2) 0.036(2) 0.0363(17) 0.0029(15) -0.0014(16) 0.0008(18)
C6 0.050(2) 0.031(2) 0.0389(17) 0.0056(14) 0.0043(16) 0.0035(18)
C15 0.048(3) 0.031(3) 0.0252(19) 0.000 -0.006(2) 0.000
C16 0.055(4) 0.029(3) 0.028(2) 0.000 0.007(2) 0.000
C17 0.054(3) 0.034(2) 0.0317(16) 0.0013(14) -0.0035(15) 0.0034(18)
C18 0.050(2) 0.033(2) 0.0310(15) 0.0011(13) 0.0007(15) 0.0000(17)
C41 0.045(2) 0.039(2) 0.0393(17) -0.0007(14) -0.0033(16) -0.0002(18)
C42 0.053(3) 0.055(3) 0.0411(17) -0.0005(15) -0.0032(17) 0.005(2)
C43 0.062(3) 0.052(3) 0.0413(19) 0.0057(17) -0.0023(18) 0.000(2)
C45 0.055(3) 0.051(3) 0.053(2) -0.0023(18) -0.0066(19) 0.002(2)
C46 0.060(3) 0.052(3) 0.0396(19) -0.0005(15) -0.0030(18) 0.007(2)

loop_
_atom_type_symbol
_atom_type_description
_atom_type_scat_dispersion_real
_atom_type_scat_dispersion_imag
_atom_type_scat_source
C C 0.0181 0.0091 'International Tables Vol C Tables 4.2.6.8 and 6.1.1.4'
H H 0.0000 0.0000 'International Tables Vol C Tables 4.2.6.8 and 6.1.1.4'
N N 0.0311 0.0180 'International Tables Vol C Tables 4.2.6.8 and 6.1.1.4'

loop_
_geom_angle_atom_site_label_1
_geom_angle_atom_site_label_2
_geom_angle_atom_site_label_3
_geom_angle
_geom_angle_site_symmetry_1
_geom_angle_site_symmetry_3
_geom_angle_publ_flag
C2 N1 C17 118.4(3) . . ?
C43 N2 C45 116.7(3) . . ?
N1 C2 H2 117.6 . . ?
N1 C2 C3 124.8(3) . . ?
C3 C2 H2 117.6 . . ?
C2 C3 H3 120.7 . . ?
C4 C3 C2 118.6(3) . . ?
C4 C3 H3 120.7 . . ?
C3 C4 C18 119.0(3) . . ?
C3 C4 C41 120.3(3) . . ?
C18 C4 C41 120.7(3) . . ?
C6 C5 H5 119.9 . . ?
C6 C5 C18 120.2(3) . . ?
C18 C5 H5 119.9 . . ?
C5 C6 H6 119.4 . . ?
C5 C6 C16 121.1(3) . . ?
C16 C6 H6 119.4 . . ?
C16 C15 C17 117.8(2) . 4_455 ?
C16 C15 C17 117.8(2) . . ?
C17 C15 C17 124.3(4) 4_455 . ?
C6 C16 C6 118.6(4) . 4_455 ?
C15 C16 C6 120.7(2) . 4_455 ?
C15 C16 C6 120.7(2) . . ?
N1 C17 C15 119.8(3) . . ?
N1 C17 C18 120.8(3) . . ?
C18 C17 C15 119.2(3) . . ?
C4 C18 C17 118.0(3) . . ?
C5 C18 C4 122.0(3) . . ?
C5 C18 C17 119.9(3) . . ?
C42 C41 C4 120.3(3) . . ?
C46 C41 C4 122.8(3) . . ?
C46 C41 C42 116.9(3) . . ?
C41 C42 H42 120.4 . . ?
C43 C42 C41 119.2(3) . . ?
C43 C42 H42 120.4 . . ?
N2 C43 C42 124.3(3) . . ?
N2 C43 H43 117.9 . . ?
C42 C43 H43 117.9 . . ?
N2 C45 H45 118.5 . . ?
N2 C45 C46 122.9(3) . . ?
C46 C45 H45 118.5 . . ?
C41 C46 C45 120.0(3) . . ?
C41 C46 H46 120.0 . . ?
C45 C46 H46 120.0 . . ?

loop_
_geom_bond_atom_site_label_1
_geom_bond_atom_site_label_2
_geom_bond_distance
_geom_bond_site_symmetry_2
_geom_bond_publ_flag
N1 C2 1.324(4) . ?
N1 C17 1.366(4) . ?
N2 C43 1.335(4) . ?
N2 C45 1.337(3) . ?
C2 H2 0.9300 . ?
C2 C3 1.389(4) . ?
C3 H3 0.9300 . ?
C3 C4 1.376(4) . ?
C4 C18 1.424(4) . ?
C4 C41 1.493(4) . ?
C5 H5 0.9300 . ?
C5 C6 1.352(4) . ?
C5 C18 1.419(4) . ?
C6 H6 0.9300 . ?
C6 C16 1.430(3) . ?
C15 C16 1.403(5) . ?
C15 C17 1.445(4) . ?
C15 C17 1.445(4) 4_455 ?
C16 C6 1.430(3) 4_455 ?
C17 C18 1.432(4) . ?
C41 C42 1.403(4) . ?
C41 C46 1.379(4) . ?
C42 H42 0.9300 . ?
C42 C43 1.372(4) . ?
C43 H43 0.9300 . ?
C45 H45 0.9300 . ?
C45 C46 1.394(4) . ?
C46 H46 0.9300 . ?

loop_
_geom_torsion_atom_site_label_1
_geom_torsion_atom_site_label_2
_geom_torsion_atom_site_label_3
_geom_torsion_atom_site_label_4
_geom_torsion
_geom_torsion_site_symmetry_1
_geom_torsion_site_symmetry_2
_geom_torsion_site_symmetry_3
_geom_torsion_site_symmetry_4
_geom_torsion_publ_flag
N1 C2 C3 C4 4.1(6) . . . . ?
N1 C17 C18 C4 6.7(4) . . . . ?
N1 C17 C18 C5 -173.6(3) . . . . ?
N2 C45 C46 C41 -0.5(5) . . . . ?
C2 N1 C17 C15 178.4(3) . . . . ?
C2 N1 C17 C18 -6.2(4) . . . . ?
C2 C3 C4 C18 -3.2(5) . . . . ?
C2 C3 C4 C41 177.2(3) . . . . ?
C3 C4 C18 C5 178.5(3) . . . . ?
C3 C4 C18 C17 -1.9(4) . . . . ?
C3 C4 C41 C42 67.2(4) . . . . ?
C3 C4 C41 C46 -111.4(4) . . . . ?
C4 C41 C42 C43 -179.1(3) . . . . ?
C4 C41 C46 C45 179.3(3) . . . . ?
C5 C6 C16 C6 176.6(3) . . . 4_455 ?
C5 C6 C16 C15 -3.4(3) . . . . ?
C6 C5 C18 C4 -175.1(3) . . . . ?
C6 C5 C18 C17 5.3(4) . . . . ?
C15 C17 C18 C4 -177.8(2) . . . . ?
C15 C17 C18 C5 1.8(4) . . . . ?
C16 C15 C17 N1 166.1(2) . . . . ?
C16 C15 C17 C18 -9.5(3) . . . . ?
C17 N1 C2 C3 0.7(5) . . . . ?
C17 C15 C16 C6 -169.64(18) 4_455 . . . ?
C17 C15 C16 C6 10.37(18) 4_455 . . 4_455 ?
C17 C15 C16 C6 10.36(18) . . . . ?
C17 C15 C16 C6 -169.63(18) . . . 4_455 ?
C17 C15 C17 N1 -13.9(2) 4_455 . . . ?
C17 C15 C17 C18 170.5(3) 4_455 . . . ?
C18 C4 C41 C42 -112.4(3) . . . . ?
C18 C4 C41 C46 69.0(4) . . . . ?
C18 C5 C6 C16 -4.6(4) . . . . ?
C41 C4 C18 C5 -1.9(4) . . . . ?
C41 C4 C18 C17 177.7(3) . . . . ?
C41 C42 C43 N2 0.0(5) . . . . ?
C42 C41 C46 C45 0.6(5) . . . . ?
C43 N2 C45 C46 0.1(5) . . . . ?
C45 N2 C43 C42 0.1(5) . . . . ?
C46 C41 C42 C43 -0.4(5) . . . . ?
